data_1519778
loop_
_publ_author_name
'Devillanova, Francesco'
'Aragoni, Carla'
'Arca, Massimiliano'
'Huth, Susanne L.'
'Hursthouse, Michael B.'

_publ_section_title
;
 C21H22Fe0.5N1Ni0.5O2P1S2
;
_journal_name_full 'Crystal Structure Report Archive'
_journal_page_first 231
_journal_year 2006
_chemical_formula_sum 'C21 H22 Fe0.5 N Ni0.5 O2 P S2'
_chemical_formula_weight 472.77
_space_group_IT_number 2
_symmetry_cell_setting triclinic
_symmetry_space_group_name_Hall '-P 1'
_symmetry_space_group_name_H-M 'P -1'
_atom_sites_solution_hydrogens geom
_atom_sites_solution_primary direct
_atom_sites_solution_secondary difmap
_cell_angle_alpha 113.948(2)
_cell_angle_beta 98.202(2)
_cell_angle_gamma 95.732(2)
_cell_formula_units_Z 2
_cell_length_a 9.1961(3)
_cell_length_b 10.5439(4)
_cell_length_c 12.5033(4)
_cell_measurement_reflns_used 4888
_cell_measurement_temperature 120(2)
_cell_measurement_theta_max 27.48
_cell_measurement_theta_min 1.00
_cell_volume 1079.84(7)
_computing_cell_refinement 'DENZO (Otwinowski & Minor, 1997) & COLLECT (Hooft, R.W.W., 1998)'
_computing_data_collection 'COLLECT (Hooft, R.W.W., 1998)'
_computing_data_reduction 'DENZO (Otwinowski & Minor, 1997) & COLLECT (Hooft, R.W.W., 1998)'
_computing_structure_refinement 'SHELXL-97 (Sheldrick, 1997)'
_computing_structure_solution 'SHELXS-97 (Sheldrick, 1997)'
_diffrn_ambient_temperature 120(2)
_diffrn_detector_area_resol_mean 9.091
_diffrn_measured_fraction_theta_full 0.997
_diffrn_measured_fraction_theta_max 0.997
_diffrn_measurement_device_type 'Bruker-Nonius 95mm CCD camera on \k-goniostat'
_diffrn_measurement_method '\f & \w scans'
_diffrn_radiation_monochromator graphite
_diffrn_radiation_source 'Bruker-Nonius FR591 rotating anode'
_diffrn_radiation_type MoK\a
_diffrn_radiation_wavelength 0.71073
_diffrn_reflns_av_R_equivalents 0.0593
_diffrn_reflns_av_sigmaI/netI 0.0575
_diffrn_reflns_limit_h_max 11
_diffrn_reflns_limit_h_min -11
_diffrn_reflns_limit_k_max 13
_diffrn_reflns_limit_k_min -13
_diffrn_reflns_limit_l_max 16
_diffrn_reflns_limit_l_min -16
_diffrn_reflns_number 23749
_diffrn_reflns_theta_full 27.50
_diffrn_reflns_theta_max 27.50
_diffrn_reflns_theta_min 2.84
_exptl_absorpt_coefficient_mu 1.082
_exptl_absorpt_correction_T_max 0.9379
_exptl_absorpt_correction_T_min 0.7812
_exptl_absorpt_correction_type multi-scan
_exptl_absorpt_process_details 'SADABS V2.10 (Sheldrick, G.M., 2003)'
_exptl_crystal_colour 'light brown'
_exptl_crystal_density_diffrn 1.454
_exptl_crystal_density_method 'not measured'
_exptl_crystal_description block
_exptl_crystal_F_000 490
_exptl_crystal_size_max 0.24
_exptl_crystal_size_mid 0.08
_exptl_crystal_size_min 0.06
_refine_diff_density_max 0.605
_refine_diff_density_min -0.451
_refine_diff_density_rms 0.080
_refine_ls_extinction_coef 0.0048(10)
_refine_ls_extinction_expression Fc^*^=kFc[1+0.001xFc^2^\l^3^/sin(2\q)]^-1/4^
_refine_ls_extinction_method SHELXL
_refine_ls_goodness_of_fit_ref 1.050
_refine_ls_hydrogen_treatment constr
_refine_ls_matrix_type full
_refine_ls_number_parameters 259
_refine_ls_number_reflns 4939
_refine_ls_number_restraints 0
_refine_ls_restrained_S_all 1.050
_refine_ls_R_factor_all 0.0734
_refine_ls_R_factor_gt 0.0421
_refine_ls_shift/su_max 0.000
_refine_ls_shift/su_mean 0.000
_refine_ls_structure_factor_coef Fsqd
_refine_ls_weighting_details 'calc w=1/[\s^2^(Fo^2^)+(0.0337P)^2^+0.9250P] where P=(Fo^2^+2Fc^2^)/3'
_refine_ls_weighting_scheme calc
_refine_ls_wR_factor_gt 0.0849
_refine_ls_wR_factor_ref 0.0955
_reflns_number_gt 3569
_reflns_number_total 4939
_reflns_threshold_expression >2sigma(I)
_cod_data_source_file eCrystal-231.cif
_cod_data_source_block 2006slh0985
_cod_depositor_comments
;
Citation :
Devillanova, Francesco and Aragoni, Carla and Arca, Massimiliano and 
Huth, Susanne L. and Hursthouse, Michael B. (2006) 
University of Southampton, Crystal Structure Report Archive. 
(doi:10.5258/ecrystals/231)

More at:
http://ecrystals.chem.soton.ac.uk/231/

The following automatic conversions were performed:

'_symmetry_cell_setting' value 'Triclinic' changed to 'triclinic'
according to the built-in table from CIF Core dictionary named
'cif_core.dic' version 2.4.1 from 2010-06-29.

Automatic conversion script
Id: cif_fix_values 3392 2015-05-12 13:50:21Z andrius 
;
_cod_original_cell_volume 1079.84(6)
_cod_original_sg_symbol_H-M P-1
_cod_original_formula_sum 'C21 H22 Fe0.50 N Ni0.50 O2 P S2'
_cod_database_code 1519778

loop_
_symmetry_equiv_pos_as_xyz
'x, y, z'
'-x, -y, -z'

loop_
_atom_site_label
_atom_site_type_symbol
_atom_site_fract_x
_atom_site_fract_y
_atom_site_fract_z
_atom_site_U_iso_or_equiv
_atom_site_adp_type
_atom_site_occupancy
_atom_site_symmetry_multiplicity
_atom_site_calc_flag
_atom_site_refinement_flags
_atom_site_disorder_assembly
_atom_site_disorder_group
C1 C -0.2635(3) 0.1694(3) 0.2793(2) 0.0276(6) Uani 1 1 d . . .
C2 C -0.3694(3) 0.0474(3) 0.2326(3) 0.0370(7) Uani 1 1 d . . .
H2 H -0.3470 -0.0310 0.2471 0.044 Uiso 1 1 calc R . .
C3 C -0.5080(3) 0.0371(3) 0.1648(3) 0.0368(7) Uani 1 1 d . . .
H3 H -0.5794 -0.0473 0.1333 0.044 Uiso 1 1 calc R . .
C4 C -0.5403(3) 0.1519(3) 0.1441(3) 0.0318(7) Uani 1 1 d . . .
C5 C -0.4357(3) 0.2755(3) 0.1915(3) 0.0361(7) Uani 1 1 d . . .
H5 H -0.4583 0.3541 0.1776 0.043 Uiso 1 1 calc R . .
C6 C -0.2987(3) 0.2842(3) 0.2587(3) 0.0332(7) Uani 1 1 d . . .
H6 H -0.2280 0.3691 0.2911 0.040 Uiso 1 1 calc R . .
C7 C -0.7872(3) 0.0348(3) 0.0331(3) 0.0417(8) Uani 1 1 d . . .
H7A H -0.7494 -0.0501 -0.0135 0.063 Uiso 1 1 calc R . .
H7B H -0.8704 0.0476 -0.0178 0.063 Uiso 1 1 calc R . .
H7C H -0.8218 0.0250 0.1004 0.063 Uiso 1 1 calc R . .
C8 C 0.1499(3) 0.3823(4) 0.4408(3) 0.0412(8) Uani 1 1 d . . .
H8A H 0.1671 0.3542 0.5075 0.049 Uiso 1 1 calc R . .
H8B H 0.1579 0.4861 0.4756 0.049 Uiso 1 1 calc R . .
C9 C 0.2664(4) 0.3406(4) 0.3680(3) 0.0573(10) Uani 1 1 d . . .
H9A H 0.2675 0.2397 0.3423 0.086 Uiso 1 1 calc R . .
H9B H 0.3642 0.3946 0.4161 0.086 Uiso 1 1 calc R . .
H9C H 0.2440 0.3600 0.2977 0.086 Uiso 1 1 calc R . .
O1 O 0.0009(2) 0.3167(2) 0.36923(17) 0.0323(5) Uani 1 1 d . . .
O2 O -0.6703(2) 0.1549(2) 0.07751(19) 0.0389(5) Uani 1 1 d . . .
P1 P -0.08840(8) 0.18048(8) 0.37125(6) 0.02559(18) Uani 1 1 d . . .
S1 S 0.00560(7) 0.01000(7) 0.30434(6) 0.02629(18) Uani 1 1 d . . .
S2 S -0.11631(7) 0.21075(8) 0.53522(6) 0.02745(18) Uani 1 1 d . . .
Ni1 Ni 0.0000 0.0000 0.5000 0.02189(14) Uani 1 2 d S . .
C10 C 0.1555(3) 0.4422(3) 0.0989(2) 0.0252(6) Uani 1 1 d . . .
C11 C 0.1058(3) 0.3313(3) -0.0193(2) 0.0274(6) Uani 1 1 d . . .
H11 H 0.1672 0.2922 -0.0752 0.033 Uiso 1 1 calc R . .
C12 C -0.0505(3) 0.2902(3) -0.0383(2) 0.0288(6) Uani 1 1 d . . .
H12 H -0.1121 0.2191 -0.1093 0.035 Uiso 1 1 calc R . .
C13 C -0.0990(3) 0.3732(3) 0.0665(2) 0.0293(6) Uani 1 1 d . . .
H13 H -0.1990 0.3667 0.0780 0.035 Uiso 1 1 calc R . .
C14 C 0.0263(3) 0.4680(3) 0.1519(2) 0.0285(6) Uani 1 1 d . . .
H14 H 0.0249 0.5360 0.2299 0.034 Uiso 1 1 calc R . .
C15 C 0.3087(3) 0.5184(3) 0.1479(2) 0.0273(6) Uani 1 1 d . . .
H15 H 0.3781 0.4982 0.0962 0.033 Uiso 1 1 calc R . .
C16 C 0.3575(3) 0.6143(3) 0.2600(3) 0.0298(7) Uani 1 1 d . . .
H16 H 0.2873 0.6310 0.3110 0.036 Uiso 1 1 calc R . .
C17 C 0.5084(3) 0.6969(3) 0.3133(2) 0.0271(6) Uani 1 1 d . . .
C18 C 0.5341(3) 0.8078(3) 0.4268(2) 0.0296(7) Uani 1 1 d . . .
H18 H 0.4552 0.8272 0.4693 0.036 Uiso 1 1 calc R . .
C19 C 0.6736(3) 0.8895(3) 0.4775(2) 0.0284(6) Uani 1 1 d . . .
H19 H 0.6875 0.9653 0.5546 0.034 Uiso 1 1 calc R . .
C20 C 0.7686(3) 0.7581(3) 0.3154(2) 0.0255(6) Uani 1 1 d . . .
H20 H 0.8508 0.7387 0.2767 0.031 Uiso 1 1 calc R . .
C21 C 0.6314(3) 0.6726(3) 0.2580(2) 0.0272(6) Uani 1 1 d . . .
H21 H 0.6205 0.5973 0.1810 0.033 Uiso 1 1 calc R . .
N1 N 0.7911(2) 0.8677(2) 0.42367(19) 0.0248(5) Uani 1 1 d . . .
Fe1 Fe 0.0000 0.5000 0.0000 0.02170(15) Uani 1 2 d S . .

loop_
_atom_site_aniso_label
_atom_site_aniso_U_11
_atom_site_aniso_U_22
_atom_site_aniso_U_33
_atom_site_aniso_U_23
_atom_site_aniso_U_13
_atom_site_aniso_U_12
C1 0.0265(14) 0.0300(15) 0.0256(14) 0.0110(13) 0.0036(11) 0.0072(12)
C2 0.0308(16) 0.0363(17) 0.0428(18) 0.0199(15) -0.0061(14) 0.0063(13)
C3 0.0294(16) 0.0343(17) 0.0440(18) 0.0190(15) -0.0046(14) -0.0002(13)
C4 0.0245(14) 0.0382(17) 0.0328(16) 0.0171(14) -0.0001(12) 0.0052(12)
C5 0.0312(16) 0.0337(17) 0.0433(18) 0.0193(15) -0.0002(14) 0.0037(13)
C6 0.0290(15) 0.0326(16) 0.0339(16) 0.0126(14) 0.0013(13) 0.0017(13)
C7 0.0230(15) 0.048(2) 0.051(2) 0.0248(17) -0.0071(14) -0.0034(14)
C8 0.0262(16) 0.0450(19) 0.0408(18) 0.0106(16) -0.0004(14) -0.0009(14)
C9 0.041(2) 0.076(3) 0.060(2) 0.034(2) 0.0111(18) 0.0087(19)
O1 0.0226(10) 0.0337(11) 0.0346(11) 0.0114(9) 0.0004(8) -0.0008(8)
O2 0.0248(11) 0.0442(13) 0.0489(13) 0.0267(11) -0.0067(9) 0.0012(9)
P1 0.0196(3) 0.0296(4) 0.0223(4) 0.0066(3) 0.0018(3) 0.0045(3)
S1 0.0223(3) 0.0317(4) 0.0194(3) 0.0050(3) 0.0044(3) 0.0066(3)
S2 0.0208(3) 0.0349(4) 0.0216(3) 0.0057(3) 0.0043(3) 0.0103(3)
Ni1 0.0137(2) 0.0291(3) 0.0161(2) 0.0033(2) 0.00128(18) 0.00512(19)
C10 0.0224(14) 0.0280(15) 0.0238(14) 0.0108(12) 0.0013(11) 0.0044(11)
C11 0.0255(14) 0.0282(15) 0.0254(14) 0.0089(12) 0.0039(11) 0.0039(12)
C12 0.0290(15) 0.0238(15) 0.0268(15) 0.0078(12) -0.0021(12) -0.0008(12)
C13 0.0227(14) 0.0343(16) 0.0302(15) 0.0148(13) 0.0032(12) 0.0001(12)
C14 0.0286(15) 0.0290(15) 0.0242(14) 0.0103(12) -0.0010(12) 0.0026(12)
C15 0.0238(14) 0.0322(16) 0.0266(14) 0.0121(13) 0.0049(11) 0.0096(12)
C16 0.0227(14) 0.0336(16) 0.0294(15) 0.0095(13) 0.0050(12) 0.0063(12)
C17 0.0188(13) 0.0322(15) 0.0298(15) 0.0137(13) 0.0010(11) 0.0059(11)
C18 0.0176(13) 0.0372(17) 0.0297(15) 0.0093(13) 0.0045(11) 0.0078(12)
C19 0.0190(13) 0.0347(16) 0.0258(14) 0.0070(13) 0.0031(11) 0.0077(12)
C20 0.0218(13) 0.0311(15) 0.0217(13) 0.0086(12) 0.0040(11) 0.0083(11)
C21 0.0276(15) 0.0256(15) 0.0213(13) 0.0055(12) -0.0017(11) 0.0028(12)
N1 0.0184(11) 0.0311(13) 0.0203(11) 0.0066(10) 0.0021(9) 0.0063(9)
Fe1 0.0170(3) 0.0227(3) 0.0191(3) 0.0050(2) -0.0010(2) 0.0003(2)

loop_
_atom_type_symbol
_atom_type_description
_atom_type_scat_dispersion_real
_atom_type_scat_dispersion_imag
_atom_type_scat_source
C C 0.0033 0.0016 'International Tables Vol C Tables 4.2.6.8 and 6.1.1.4'
H H 0.0000 0.0000 'International Tables Vol C Tables 4.2.6.8 and 6.1.1.4'
N N 0.0061 0.0033 'International Tables Vol C Tables 4.2.6.8 and 6.1.1.4'
O O 0.0106 0.0060 'International Tables Vol C Tables 4.2.6.8 and 6.1.1.4'
P P 0.1023 0.0942 'International Tables Vol C Tables 4.2.6.8 and 6.1.1.4'
S S 0.1246 0.1234 'International Tables Vol C Tables 4.2.6.8 and 6.1.1.4'
Fe Fe 0.3463 0.8444 'International Tables Vol C Tables 4.2.6.8 and 6.1.1.4'
Ni Ni 0.3393 1.1124 'International Tables Vol C Tables 4.2.6.8 and 6.1.1.4'

loop_
_geom_angle_atom_site_label_1
_geom_angle_atom_site_label_2
_geom_angle_atom_site_label_3
_geom_angle
_geom_angle_site_symmetry_1
_geom_angle_site_symmetry_3
C2 C1 C6 118.6(3) . .
C2 C1 P1 120.0(2) . .
C6 C1 P1 121.3(2) . .
C1 C2 C3 121.5(3) . .
C4 C3 C2 119.0(3) . .
O2 C4 C3 125.0(3) . .
O2 C4 C5 114.9(3) . .
C3 C4 C5 120.1(3) . .
C6 C5 C4 120.2(3) . .
C5 C6 C1 120.6(3) . .
O1 C8 C9 111.4(3) . .
C8 O1 P1 122.0(2) . .
C4 O2 C7 117.9(2) . .
O1 P1 C1 98.45(12) . .
O1 P1 S1 113.32(8) . .
C1 P1 S1 113.40(10) . .
O1 P1 S2 112.62(8) . .
C1 P1 S2 110.38(10) . .
S1 P1 S2 108.46(5) . .
P1 S1 Ni1 84.70(3) . .
P1 S2 Ni1 85.35(3) . .
N1 Ni1 N1 180.0 1_445 2_666
N1 Ni1 S2 88.85(6) 1_445 2_556
N1 Ni1 S2 91.15(6) 2_666 2_556
N1 Ni1 S2 91.15(6) 1_445 .
N1 Ni1 S2 88.85(6) 2_666 .
S2 Ni1 S2 180.0 2_556 .
N1 Ni1 S1 91.18(6) 1_445 2_556
N1 Ni1 S1 88.82(6) 2_666 2_556
S2 Ni1 S1 81.48(2) 2_556 2_556
S2 Ni1 S1 98.52(2) . 2_556
N1 Ni1 S1 88.82(6) 1_445 .
N1 Ni1 S1 91.18(6) 2_666 .
S2 Ni1 S1 98.52(2) 2_556 .
S2 Ni1 S1 81.48(2) . .
S1 Ni1 S1 180.0 2_556 .
C11 C10 C14 107.2(2) . .
C11 C10 C15 124.2(2) . .
C14 C10 C15 128.4(2) . .
C11 C10 Fe1 69.65(15) . .
C14 C10 Fe1 69.13(15) . .
C15 C10 Fe1 122.8(2) . .
C12 C11 C10 108.3(2) . .
C12 C11 Fe1 69.63(16) . .
C10 C11 Fe1 69.53(16) . .
C13 C12 C11 108.2(2) . .
C13 C12 Fe1 69.61(16) . .
C11 C12 Fe1 70.05(16) . .
C12 C13 C14 108.7(2) . .
C12 C13 Fe1 70.04(16) . .
C14 C13 Fe1 69.69(16) . .
C13 C14 C10 107.6(2) . .
C13 C14 Fe1 69.67(16) . .
C10 C14 Fe1 69.81(16) . .
C16 C15 C10 124.3(3) . .
C15 C16 C17 126.8(3) . .
C18 C17 C21 116.5(2) . .
C18 C17 C16 118.9(2) . .
C21 C17 C16 124.6(2) . .
C19 C18 C17 120.2(3) . .
N1 C19 C18 123.4(3) . .
N1 C20 C21 123.1(3) . .
C20 C21 C17 119.9(2) . .
C19 N1 C20 116.9(2) . .
C19 N1 Ni1 122.44(17) . 1_665
C20 N1 Ni1 120.60(18) . 1_665
C13 Fe1 C13 180.00(12) . 2_565
C13 Fe1 C14 139.36(10) . 2_565
C13 Fe1 C14 40.64(10) 2_565 2_565
C13 Fe1 C14 40.64(10) . .
C13 Fe1 C14 139.36(10) 2_565 .
C14 Fe1 C14 180.00(15) 2_565 .
C13 Fe1 C12 40.35(11) . .
C13 Fe1 C12 139.65(11) 2_565 .
C14 Fe1 C12 111.59(11) 2_565 .
C14 Fe1 C12 68.41(11) . .
C13 Fe1 C12 139.65(11) . 2_565
C13 Fe1 C12 40.35(11) 2_565 2_565
C14 Fe1 C12 68.41(11) 2_565 2_565
C14 Fe1 C12 111.59(11) . 2_565
C12 Fe1 C12 180.00(17) . 2_565
C13 Fe1 C10 111.54(11) . 2_565
C13 Fe1 C10 68.46(11) 2_565 2_565
C14 Fe1 C10 41.06(11) 2_565 2_565
C14 Fe1 C10 138.94(11) . 2_565
C12 Fe1 C10 111.57(10) . 2_565
C12 Fe1 C10 68.43(10) 2_565 2_565
C13 Fe1 C10 68.46(11) . .
C13 Fe1 C10 111.54(11) 2_565 .
C14 Fe1 C10 138.94(11) 2_565 .
C14 Fe1 C10 41.06(11) . .
C12 Fe1 C10 68.43(10) . .
C12 Fe1 C10 111.57(10) 2_565 .
C10 Fe1 C10 180.00(13) 2_565 .
C13 Fe1 C11 67.92(11) . .
C13 Fe1 C11 112.08(12) 2_565 .
C14 Fe1 C11 111.40(11) 2_565 .
C14 Fe1 C11 68.60(11) . .
C12 Fe1 C11 40.32(11) . .
C12 Fe1 C11 139.68(11) 2_565 .
C10 Fe1 C11 139.18(10) 2_565 .
C10 Fe1 C11 40.82(10) . .
C13 Fe1 C11 112.08(12) . 2_565
C13 Fe1 C11 67.92(12) 2_565 2_565
C14 Fe1 C11 68.60(11) 2_565 2_565
C14 Fe1 C11 111.40(11) . 2_565
C12 Fe1 C11 139.68(11) . 2_565
C12 Fe1 C11 40.32(11) 2_565 2_565
C10 Fe1 C11 40.82(10) 2_565 2_565
C10 Fe1 C11 139.18(10) . 2_565
C11 Fe1 C11 180.0 . 2_565

loop_
_geom_bond_atom_site_label_1
_geom_bond_atom_site_label_2
_geom_bond_distance
_geom_bond_site_symmetry_2
C1 C2 1.387(4) .
C1 C6 1.394(4) .
C1 P1 1.803(3) .
C2 C3 1.395(4) .
C3 C4 1.388(4) .
C4 O2 1.367(3) .
C4 C5 1.391(4) .
C5 C6 1.384(4) .
C7 O2 1.433(3) .
C8 O1 1.455(3) .
C8 C9 1.489(5) .
O1 P1 1.593(2) .
P1 S1 1.9934(10) .
P1 S2 2.0016(10) .
S1 Ni1 2.4986(7) .
S2 Ni1 2.4679(7) .
Ni1 N1 2.099(2) 1_445
Ni1 N1 2.099(2) 2_666
Ni1 S2 2.4679(7) 2_556
Ni1 S1 2.4986(7) 2_556
C10 C11 1.434(4) .
C10 C14 1.438(4) .
C10 C15 1.461(4) .
C10 Fe1 2.055(3) .
C11 C12 1.416(4) .
C11 Fe1 2.057(3) .
C12 C13 1.413(4) .
C12 Fe1 2.052(3) .
C13 C14 1.421(4) .
C13 Fe1 2.046(3) .
C14 Fe1 2.046(3) .
C15 C16 1.330(4) .
C16 C17 1.467(4) .
C17 C18 1.393(4) .
C17 C21 1.401(4) .
C18 C19 1.376(4) .
C19 N1 1.344(3) .
C20 N1 1.346(3) .
C20 C21 1.382(4) .
N1 Ni1 2.099(2) 1_665
Fe1 C13 2.046(3) 2_565
Fe1 C14 2.046(3) 2_565
Fe1 C12 2.052(3) 2_565
Fe1 C10 2.055(3) 2_565
Fe1 C11 2.057(3) 2_565
